data_4116996
loop_
_publ_author_name
'Weijin Li'
'Vincent Lynch'
'Heike Thompson'
'Marye Anne Fox'

_publ_section_title
;
 Self-Assembled Monolayers of 7-(10-Thiodecoxy)coumarin on Gold:
 Synthesis, Characterization, and Photodimerization
;
_journal_name_full 'Journal of the American Chemical Society'
_journal_page_first 7211
_journal_page_last 7217
_journal_paper_doi 10.1021/ja970633m
_journal_volume 119
_journal_year 1997
_chemical_formula_sum 'C19 H26 O3 S'
_chemical_formula_weight 334.46
_chemical_name_systematic
; 
 ? 
;
_space_group_IT_number 14
_symmetry_cell_setting monoclinic
_symmetry_space_group_name_Hall '-P 2ybc'
_symmetry_space_group_name_H-M 'P 1 21/c 1'
_atom_sites_solution_hydrogens geom
_atom_sites_solution_primary direct
_atom_sites_solution_secondary difmap
_audit_creation_method SHELXL
_cell_angle_alpha 90.00
_cell_angle_beta 93.680(10)
_cell_angle_gamma 90.00
_cell_formula_units_Z 4
_cell_length_a 4.1210(10)
_cell_length_b 38.907(7)
_cell_length_c 11.030(2)
_cell_measurement_temperature 183(2)
_cell_volume 1764.9(6)
_computing_structure_refinement 'SHELXL-93 (Sheldrick, 1993)'
_computing_structure_solution 'SHELXS-86 (Sheldrick, 1990)'
_diffrn_ambient_temperature 183(2)
_diffrn_radiation_monochromator graphite
_diffrn_radiation_source 'fine-focus sealed tube'
_diffrn_radiation_type MoK\a
_diffrn_radiation_wavelength 0.71073
_diffrn_reflns_av_R_equivalents 0.0530
_diffrn_reflns_av_sigmaI/netI 0.0826
_diffrn_reflns_limit_h_max 5
_diffrn_reflns_limit_h_min -1
_diffrn_reflns_limit_k_max 48
_diffrn_reflns_limit_k_min -1
_diffrn_reflns_limit_l_max 13
_diffrn_reflns_limit_l_min -13
_diffrn_reflns_number 5203
_diffrn_reflns_theta_max 26.27
_diffrn_reflns_theta_min 1.05
_exptl_absorpt_coefficient_mu 0.196
_exptl_crystal_density_diffrn 1.259
_exptl_crystal_F_000 720
_exptl_crystal_size_max 0.35
_exptl_crystal_size_mid 0.33
_exptl_crystal_size_min 0.13
_refine_diff_density_max 0.521
_refine_diff_density_min -0.527
_refine_diff_density_rms 0.135
_refine_ls_extinction_coef 0.0121(28)
_refine_ls_extinction_expression Fc^*^=kFc[1+0.001xFc^2^\l^3^/sin(2\q)]^-1/4^
_refine_ls_extinction_method SHELXL
_refine_ls_goodness_of_fit_all 1.202
_refine_ls_goodness_of_fit_obs 1.320
_refine_ls_matrix_type full
_refine_ls_number_parameters 309
_refine_ls_number_reflns 3554
_refine_ls_number_restraints 0
_refine_ls_restrained_S_all 1.202
_refine_ls_restrained_S_obs 1.320
_refine_ls_R_factor_all 0.1394
_refine_ls_R_factor_obs 0.0958
_refine_ls_shift/esd_max -0.106
_refine_ls_shift/esd_mean 0.006
_refine_ls_structure_factor_coef Fsqd
_refine_ls_weighting_details 'w=1/[\s^2^(Fo^2^)+(0.0900P)^2^+2.5479P] where P=(Fo^2^+2Fc^2^)/3'
_refine_ls_weighting_scheme calc
_refine_ls_wR_factor_all 0.2468
_refine_ls_wR_factor_obs 0.2178
_reflns_number_observed 2372
_reflns_number_total 3554
_reflns_observed_criterion >2sigma(I)
_cod_data_source_file ja970633m.cif
_cod_data_source_block ja970633m
_cod_depositor_comments
;
The following automatic conversions were performed:

'_refine_ls_weighting_scheme' value 'calc
w=1/[\s^2^(Fo^2^)+(0.0900P)^2^+2.5479P] where P=(Fo^2^+2Fc^2^)/3' was
changed to 'calc'. New tag '_refine_ls_weighting_details' was
created. The value of the new tag was set to
'w=1/[\s^2^(Fo^2^)+(0.0900P)^2^+2.5479P] where P=(Fo^2^+2Fc^2^)/3'.

Automatic conversion script
Id: cif_fix_values 3143 2015-03-26 13:38:13Z robertas 
;
_cod_database_code 4116996

loop_
_symmetry_equiv_pos_as_xyz
'x, y, z'
'-x, y+1/2, -z+1/2'
'-x, -y, -z'
'x, -y-1/2, z-1/2'

loop_
_atom_site_aniso_label
_atom_site_aniso_U_11
_atom_site_aniso_U_22
_atom_site_aniso_U_33
_atom_site_aniso_U_23
_atom_site_aniso_U_13
_atom_site_aniso_U_12
C1 0.040(3) 0.024(3) 0.035(3) -0.004(2) -0.009(2) -0.003(2)
C2 0.049(4) 0.029(3) 0.039(3) -0.004(2) -0.009(3) -0.002(2)
C3 0.037(3) 0.027(3) 0.037(3) -0.001(2) -0.005(2) 0.005(2)
C4 0.027(3) 0.025(2) 0.025(2) 0.003(2) 0.003(2) 0.003(2)
C5 0.041(3) 0.023(2) 0.028(2) 0.001(2) -0.007(2) 0.005(2)
C6 0.030(3) 0.033(3) 0.023(2) 0.001(2) -0.006(2) -0.001(2)
C7 0.028(3) 0.021(2) 0.024(2) -0.002(2) 0.001(2) -0.001(2)
C8 0.027(3) 0.026(2) 0.022(2) 0.005(2) -0.004(2) -0.003(2)
C9 0.024(2) 0.025(2) 0.022(2) -0.003(2) -0.002(2) -0.002(2)
O10 0.036(2) 0.024(2) 0.029(2) 0.0016(13) -0.0103(14) -0.0025(14)
O11 0.075(3) 0.034(2) 0.051(2) -0.005(2) -0.036(2) -0.003(2)
O12 0.034(2) 0.025(2) 0.029(2) -0.0001(13) -0.0080(14) -0.0045(14)
C13 0.026(3) 0.030(3) 0.026(2) -0.004(2) -0.005(2) -0.004(2)
C14 0.026(3) 0.026(3) 0.030(3) 0.003(2) -0.002(2) -0.002(2)
C15 0.035(3) 0.027(3) 0.025(2) 0.000(2) 0.004(2) -0.004(2)
C16 0.030(3) 0.031(3) 0.024(2) 0.002(2) -0.002(2) -0.003(2)
C17 0.027(3) 0.031(3) 0.025(2) -0.002(2) -0.005(2) -0.005(2)
C18 0.019(2) 0.033(3) 0.028(2) -0.002(2) -0.003(2) 0.001(2)
C19 0.029(3) 0.029(3) 0.026(2) -0.005(2) 0.000(2) -0.004(2)
C20 0.030(3) 0.029(3) 0.027(2) -0.002(2) -0.002(2) 0.000(2)
C21 0.027(3) 0.029(3) 0.023(2) 0.000(2) 0.003(2) -0.004(2)
C22 0.029(3) 0.035(3) 0.027(2) -0.003(2) -0.007(2) -0.002(2)
S23 0.0452(9) 0.0383(8) 0.0379(7) -0.0110(6) -0.0075(6) -0.0060(7)

loop_
_atom_site_label
_atom_site_type_symbol
_atom_site_fract_x
_atom_site_fract_y
_atom_site_fract_z
_atom_site_U_iso_or_equiv
_atom_site_thermal_displace_type
_atom_site_occupancy
_atom_site_calc_flag
C1 C 1.1543(13) 0.21761(12) 0.8423(4) 0.0333(12) Uani 1 d
C2 C 1.0340(15) 0.24604(14) 0.7691(5) 0.0395(13) Uani 1 d
H2 H 1.1152(123) 0.2687(14) 0.7895(43) 0.032(13) Uiso 1 d
C3 C 0.8402(13) 0.24161(13) 0.6674(5) 0.0338(12) Uani 1 d
H3 H 0.7404(142) 0.2629(15) 0.6266(49) 0.052(17) Uiso 1 d
C4 C 0.7432(11) 0.20773(12) 0.6298(4) 0.0258(10) Uani 1 d
C5 C 0.5420(13) 0.20039(12) 0.5255(4) 0.0312(11) Uani 1 d
H5 H 0.4511(129) 0.2221(14) 0.4890(45) 0.038(14) Uiso 1 d
C6 C 0.4544(12) 0.16734(12) 0.4956(4) 0.0291(11) Uani 1 d
H6 H 0.3017(123) 0.1613(13) 0.4326(45) 0.031(13) Uiso 1 d
C7 C 0.5759(11) 0.13990(11) 0.5680(4) 0.0248(10) Uani 1 d
C8 C 0.7817(11) 0.14637(12) 0.6705(4) 0.0251(10) Uani 1 d
H8 H 0.8720(123) 0.1278(13) 0.7180(45) 0.036(14) Uiso 1 d
C9 C 0.8602(11) 0.18000(11) 0.6999(4) 0.0238(10) Uani 1 d
O10 O 1.0635(8) 0.18501(8) 0.8032(3) 0.0302(8) Uani 1 d
O11 O 1.3343(11) 0.21919(10) 0.9329(4) 0.0548(12) Uani 1 d
O12 O 0.5016(8) 0.10624(8) 0.5477(3) 0.0298(8) Uani 1 d
C13 C 0.3161(12) 0.09787(12) 0.4376(4) 0.0278(11) Uani 1 d
H13A H 0.4336(114) 0.1056(12) 0.3652(41) 0.025(12) Uiso 1 d
H13B H 0.1095(129) 0.1129(13) 0.4284(43) 0.037(14) Uiso 1 d
C14 C 0.2533(12) 0.05964(12) 0.4385(4) 0.0276(11) Uani 1 d
H14A H 0.1262(142) 0.0535(15) 0.5093(51) 0.051(16) Uiso 1 d
H14B H 0.4397(124) 0.0495(12) 0.4658(41) 0.023(12) Uiso 1 d
C15 C 0.1043(14) 0.04666(12) 0.3180(4) 0.0291(11) Uani 1 d
H15A H 0.2600(120) 0.0502(12) 0.2609(42) 0.026(13) Uiso 1 d
H15B H -0.0794(146) 0.0613(15) 0.2899(50) 0.050(17) Uiso 1 d
C16 C 0.0236(13) 0.00878(13) 0.3176(4) 0.0285(11) Uani 1 d
H16A H -0.1254(120) 0.0038(12) 0.3801(43) 0.025(12) Uiso 1 d
H16B H 0.2111(131) -0.0060(14) 0.3528(45) 0.039(15) Uiso 1 d
C17 C -0.1040(13) -0.00506(13) 0.1949(4) 0.0279(11) Uani 1 d
H17A H 0.0515(143) -0.0017(16) 0.1333(52) 0.050(17) Uiso 1 d
H17B H -0.3075(113) 0.0063(11) 0.1620(37) 0.018(11) Uiso 1 d
C18 C -0.2071(12) -0.04275(13) 0.1970(4) 0.0269(11) Uani 1 d
H18A H -0.3873(140) -0.0479(14) 0.2557(48) 0.047(16) Uiso 1 d
H18B H -0.0277(130) -0.0586(14) 0.2247(43) 0.035(14) Uiso 1 d
C19 C -0.3231(13) -0.05649(13) 0.0716(4) 0.0282(11) Uani 1 d
H19A H -0.1644(148) -0.0544(16) 0.0228(51) 0.052(18) Uiso 1 d
H19B H -0.4974(151) -0.0393(15) 0.0339(49) 0.050(17) Uiso 1 d
C20 C -0.4430(13) -0.09338(13) 0.0739(4) 0.0290(11) Uani 1 d
H20A H -0.6204(144) -0.0937(14) 0.1307(51) 0.049(17) Uiso 1 d
H20B H -0.2548(134) -0.1091(14) 0.1003(46) 0.039(14) Uiso 1 d
C21 C -0.5573(13) -0.10766(12) -0.0506(4) 0.0262(10) Uani 1 d
H21A H -0.3994(124) -0.1069(13) -0.0981(43) 0.028(14) Uiso 1 d
H21B H -0.7309(152) -0.0907(16) -0.0908(53) 0.056(18) Uiso 1 d
C22 C -0.6849(13) -0.14367(13) -0.0443(4) 0.0307(11) Uani 1 d
H22A H -0.8759(176) -0.1383(18) 0.0071(61) 0.078(22) Uiso 1 d
H22B H -0.4972(139) -0.1629(14) -0.0111(48) 0.045(15) Uiso 1 d
S23 S -0.8420(4) -0.16022(4) -0.19151(12) 0.0409(4) Uani 1 d

loop_
_atom_type_symbol
_atom_type_description
_atom_type_scat_dispersion_real
_atom_type_scat_dispersion_imag
_atom_type_scat_source
C C 0.0033 0.0016 'International Tables Vol C Tables 4.2.6.8 and 6.1.1.4'
H H 0.0000 0.0000 'International Tables Vol C Tables 4.2.6.8 and 6.1.1.4'
O O 0.0106 0.0060 'International Tables Vol C Tables 4.2.6.8 and 6.1.1.4'
S S 0.1246 0.1234 'International Tables Vol C Tables 4.2.6.8 and 6.1.1.4'

loop_
_geom_angle_atom_site_label_1
_geom_angle_atom_site_label_2
_geom_angle_atom_site_label_3
_geom_angle
O11 C1 O10 116.4(4)
O11 C1 C2 126.7(5)
O10 C1 C2 116.9(4)
C3 C2 C1 122.3(5)
C3 C2 H2 119.3(30)
C1 C2 H2 118.0(30)
C2 C3 C4 120.0(5)
C2 C3 H3 117.8(33)
C4 C3 H3 121.6(33)
C9 C4 C5 117.5(4)
C9 C4 C3 118.1(4)
C5 C4 C3 124.4(4)
C6 C5 C4 121.4(4)
C6 C5 H5 127.7(31)
C4 C5 H5 110.2(30)
C5 C6 C7 119.8(4)
C5 C6 H6 124.5(31)
C7 C6 H6 115.4(31)
O12 C7 C8 115.2(4)
O12 C7 C6 124.7(4)
C8 C7 C6 120.0(4)
C9 C8 C7 118.9(4)
C9 C8 H8 120.7(31)
C7 C8 H8 120.4(31)
C8 C9 O10 116.6(4)
C8 C9 C4 122.3(4)
O10 C9 C4 121.1(4)
C9 O10 C1 121.5(4)
C7 O12 C13 117.4(3)
O12 C13 C14 107.5(4)
O12 C13 H13A 110.4(26)
C14 C13 H13A 113.0(27)
O12 C13 H13B 110.3(28)
C14 C13 H13B 114.7(29)
H13A C13 H13B 100.9(38)
C13 C14 C15 112.5(4)
C13 C14 H14A 110.0(34)
C15 C14 H14A 113.8(33)
C13 C14 H14B 107.1(31)
C15 C14 H14B 115.9(30)
H14A C14 H14B 96.4(43)
C16 C15 C14 113.9(4)
C16 C15 H15A 107.5(30)
C14 C15 H15A 106.5(29)
C16 C15 H15B 113.5(34)
C14 C15 H15B 110.2(33)
H15A C15 H15B 104.5(43)
C15 C16 C17 114.3(4)
C15 C16 H16A 110.0(29)
C17 C16 H16A 111.3(28)
C15 C16 H16B 112.8(31)
C17 C16 H16B 110.6(29)
H16A C16 H16B 96.6(39)
C18 C17 C16 114.1(4)
C18 C17 H17A 109.7(36)
C16 C17 H17A 111.6(34)
C18 C17 H17B 101.8(25)
C16 C17 H17B 113.7(25)
H17A C17 H17B 105.3(42)
C17 C18 C19 113.1(4)
C17 C18 H18A 114.0(32)
C19 C18 H18A 107.7(30)
C17 C18 H18B 113.4(30)
C19 C18 H18B 104.2(29)
H18A C18 H18B 103.7(41)
C20 C19 C18 113.5(4)
C20 C19 H19A 110.6(40)
C18 C19 H19A 108.8(39)
C20 C19 H19B 113.2(32)
C18 C19 H19B 107.6(31)
H19A C19 H19B 102.6(49)
C19 C20 C21 114.3(4)
C19 C20 H20A 106.0(33)
C21 C20 H20A 111.5(32)
C19 C20 H20B 109.4(30)
C21 C20 H20B 102.9(29)
H20A C20 H20B 113.0(43)
C22 C21 C20 112.8(4)
C22 C21 H21A 109.9(33)
C20 C21 H21A 109.4(32)
C22 C21 H21B 112.0(33)
C20 C21 H21B 108.3(32)
H21A C21 H21B 104.1(45)
C21 C22 S23 113.2(3)
C21 C22 H22A 96.8(41)
S23 C22 H22A 108.9(38)
C21 C22 H22B 113.8(28)
S23 C22 H22B 104.6(28)
H22A C22 H22B 119.7(48)

loop_
_geom_bond_atom_site_label_1
_geom_bond_atom_site_label_2
_geom_bond_distance
C1 O11 1.208(6)
C1 O10 1.384(6)
C1 C2 1.439(7)
C2 C3 1.345(7)
C2 H2 0.97(5)
C3 C4 1.431(7)
C3 H3 1.02(6)
C4 C9 1.395(6)
C4 C5 1.404(6)
C5 C6 1.370(7)
C5 H5 1.00(5)
C6 C7 1.406(6)
C6 H6 0.94(5)
C7 O12 1.360(5)
C7 C8 1.392(6)
C8 C9 1.381(6)
C8 H8 0.95(5)
C9 O10 1.384(5)
O12 C13 1.431(5)
C13 C14 1.510(7)
C13 H13A 1.01(5)
C13 H13B 1.03(5)
C14 C15 1.514(7)
C14 H14A 1.00(6)
C14 H14B 0.90(5)
C15 C16 1.511(7)
C15 H15A 0.94(5)
C15 H15B 0.98(6)
C16 C17 1.519(6)
C16 H16A 0.97(5)
C16 H16B 1.02(5)
C17 C18 1.527(7)
C17 H17A 0.97(6)
C17 H17B 1.00(5)
C18 C19 1.529(6)
C18 H18A 1.04(6)
C18 H18B 0.99(5)
C19 C20 1.519(7)
C19 H19A 0.88(6)
C19 H19B 1.05(6)
C20 C21 1.527(6)
C20 H20A 0.99(6)
C20 H20B 1.02(5)
C21 C22 1.500(7)
C21 H21A 0.86(5)
C21 H21B 1.05(6)
C22 S23 1.826(5)
C22 H22A 1.02(7)
C22 H22B 1.12(6)

loop_
_geom_torsion_atom_site_label_1
_geom_torsion_atom_site_label_2
_geom_torsion_atom_site_label_3
_geom_torsion_atom_site_label_4
_geom_torsion
O11 C1 C2 C3 178.2(6)
O10 C1 C2 C3 0.4(8)
C1 C2 C3 C4 0.9(9)
C2 C3 C4 C9 -1.2(8)
C2 C3 C4 C5 180.0(5)
C9 C4 C5 C6 2.2(7)
C3 C4 C5 C6 -179.0(5)
C4 C5 C6 C7 -2.2(8)
C5 C6 C7 O12 179.1(5)
C5 C6 C7 C8 0.8(7)
O12 C7 C8 C9 -177.8(4)
C6 C7 C8 C9 0.7(7)
C7 C8 C9 O10 179.5(4)
C7 C8 C9 C4 -0.7(7)
C5 C4 C9 C8 -0.7(7)
C3 C4 C9 C8 -179.6(5)
C5 C4 C9 O10 179.1(4)
C3 C4 C9 O10 0.2(7)
C8 C9 O10 C1 -179.0(4)
C4 C9 O10 C1 1.2(7)
O11 C1 O10 C9 -179.5(5)
C2 C1 O10 C9 -1.5(7)
C8 C7 O12 C13 -174.3(4)
C6 C7 O12 C13 7.3(7)
C7 O12 C13 C14 -177.6(4)
O12 C13 C14 C15 -171.0(4)
C13 C14 C15 C16 -177.3(4)
C14 C15 C16 C17 -175.9(5)
C15 C16 C17 C18 -176.0(4)
C16 C17 C18 C19 -177.9(4)
C17 C18 C19 C20 -176.9(4)
C18 C19 C20 C21 -179.5(4)
C19 C20 C21 C22 -178.0(5)
C20 C21 C22 S23 177.0(4)

loop_
_cod_related_entry_id
_cod_related_entry_database
_cod_related_entry_code
1 ChemSpider 30660581
